data_2202026
loop_
_publ_author_name
'Chee, Chin Fei'
'Lo, Kong Mun'
'Ng, Seik Weng'

_publ_section_title
;
 Aquatriphenyl(trifluoroacetato)tin--2,2':6',2''-terpyridine (1/1)
;
_journal_issue 4
_journal_name_full 'Acta Crystallographica Section E'
_journal_page_first m174
_journal_page_last m175
_journal_paper_doi 10.1107/S160053680300583X
_journal_volume 59
_journal_year 2003
_chemical_formula_iupac '[Sn (C2 F3 O2) (C6 H5)3 (H2 O)], C15 H11 N3'
_chemical_formula_moiety 'C20 H17 F3 O3 Sn, C15 H11 N3'
_chemical_formula_sum 'C35 H28 F3 N3 O3 Sn'
_chemical_formula_weight 714.29
_chemical_name_systematic
;
Aquatripheny(trifluoroacetato)ltin--2,2':6',2"-terpyridine (1/1)
;
_space_group_IT_number 14
_symmetry_cell_setting monoclinic
_symmetry_space_group_name_Hall '-P 2yn'
_symmetry_space_group_name_H-M 'P 1 21/n 1'
_atom_sites_solution_hydrogens geom
_atom_sites_solution_primary direct
_atom_sites_solution_secondary difmap
_audit_creation_method SHELXL-97
_cell_angle_alpha 90.00
_cell_angle_beta 94.2650(10)
_cell_angle_gamma 90.00
_cell_formula_units_Z 4
_cell_length_a 10.4257(7)
_cell_length_b 10.0510(7)
_cell_length_c 30.025(2)
_cell_measurement_reflns_used 6202
_cell_measurement_temperature 158(2)
_cell_measurement_theta_max 26.44
_cell_measurement_theta_min 2.03
_cell_volume 3137.6(4)
_computing_cell_refinement 'SAINT (Bruker, 1997)'
_computing_data_collection 'SMART (Bruker, 1997)'
_computing_data_reduction SAINT
_computing_molecular_graphics 'ORTEPII (Johnson, 1976)'
_computing_publication_material SHELXL97
_computing_structure_refinement 'SHELXL97 (Sheldrick, 1997)'
_computing_structure_solution 'SHELXS97 (Sheldrick, 1997)'
_diffrn_ambient_temperature 158(2)
_diffrn_measured_fraction_theta_full 0.978
_diffrn_measured_fraction_theta_max 0.978
_diffrn_measurement_device_type 'Bruker SMART area-detector'
_diffrn_measurement_method \w
_diffrn_radiation_monochromator graphite
_diffrn_radiation_source 'fine-focus sealed tube'
_diffrn_radiation_type MoK\a
_diffrn_radiation_wavelength 0.71073
_diffrn_reflns_av_R_equivalents 0.051
_diffrn_reflns_av_sigmaI/netI 0.036
_diffrn_reflns_limit_h_max 6
_diffrn_reflns_limit_h_min -12
_diffrn_reflns_limit_k_max 12
_diffrn_reflns_limit_k_min -12
_diffrn_reflns_limit_l_max 37
_diffrn_reflns_limit_l_min -37
_diffrn_reflns_number 39984
_diffrn_reflns_theta_full 26.44
_diffrn_reflns_theta_max 26.44
_diffrn_reflns_theta_min 2.03
_diffrn_standards_decay_% 0
_diffrn_standards_number 0
_exptl_absorpt_coefficient_mu 0.872
_exptl_absorpt_correction_T_max 0.877
_exptl_absorpt_correction_T_min 0.744
_exptl_absorpt_correction_type multi-scan
_exptl_absorpt_process_details '(SADABS; Sheldrick, 1996)'
_exptl_crystal_colour Colorless
_exptl_crystal_density_diffrn 1.512
_exptl_crystal_density_method 'not measured'
_exptl_crystal_description Plate
_exptl_crystal_F_000 1440
_exptl_crystal_size_max 0.50
_exptl_crystal_size_mid 0.24
_exptl_crystal_size_min 0.15
_refine_diff_density_max 0.50
_refine_diff_density_min -0.43
_refine_ls_extinction_method none
_refine_ls_goodness_of_fit_ref 0.954
_refine_ls_hydrogen_treatment mixed
_refine_ls_matrix_type full
_refine_ls_number_parameters 414
_refine_ls_number_reflns 6320
_refine_ls_number_restraints 2
_refine_ls_restrained_S_all 0.953
_refine_ls_R_factor_all 0.042
_refine_ls_R_factor_gt 0.027
_refine_ls_shift/su_max 0.001
_refine_ls_shift/su_mean <0.001
_refine_ls_structure_factor_coef Fsqd
_refine_ls_weighting_details 'calc w = 1/[\s^2^(Fo^2^)+(0.0356P)^2^] where P = (Fo^2^+2Fc^2^)/3'
_refine_ls_weighting_scheme calc
_refine_ls_wR_factor_gt 0.058
_refine_ls_wR_factor_ref 0.062
_reflns_number_gt 5021
_reflns_number_total 6320
_reflns_threshold_expression I>2\s(I)
_cod_data_source_file lh6044.cif
_cod_data_source_block I
_cod_depositor_comments
;
The following automatic conversions were performed:
'_symmetry_cell_setting' value 'Monoclinic' changed to 'monoclinic'
according to '/home/saulius/struct/CIF-dictionaries/cif_core.dic'
dictionary named 'cif_core.dic' version 2.4.1 from 2010-06-29.

Automatic conversion script
Id: cif_fix_enum 1527 2010-12-29 10:47:43Z saulius 

The following automatic conversions were performed:

'_symmetry_cell_setting' value 'Monoclinic' changed to 'monoclinic'
according to /home/saulius/struct/CIF-dictionaries/cif_core.dic
dictionary named 'cif_core.dic' version 2.4.1 from 2010-06-29.

Automatic conversion script
Id: cif_fix_values 1715 2011-07-08 13:25:40Z adriana 
;
_cod_original_sg_symbol_H-M 'P 21/n'
_cod_database_code 2202026
_cod_database_fobs_code 2202026

loop_
_symmetry_equiv_pos_as_xyz
'x, y, z'
'-x+1/2, y+1/2, -z+1/2'
'-x, -y, -z'
'x-1/2, -y-1/2, z-1/2'

loop_
_atom_site_label
_atom_site_fract_x
_atom_site_fract_y
_atom_site_fract_z
_atom_site_U_iso_or_equiv
_atom_site_adp_type
_atom_site_calc_flag
_atom_site_refinement_flags
_atom_site_occupancy
_atom_site_disorder_assembly
_atom_site_disorder_group
_atom_site_type_symbol
Sn1 0.342150(10) 0.65441(2) 0.372740(10) 0.02430(10) Uani d . 1 . . Sn
F1 0.0065(2) 0.8301(2) 0.46170(10) 0.0683(5) Uani d . 1 . . F
F2 0.1695(2) 0.9420(2) 0.48640(10) 0.0645(5) Uani d . 1 . . F
F3 0.0339(2) 1.0293(2) 0.43840(10) 0.0830(6) Uani d . 1 . . F
O1 0.2095(2) 0.7439(2) 0.41900(10) 0.0340(10) Uani d . 1 . . O
O2 0.1917(2) 0.9364(2) 0.38100(10) 0.0400(10) Uani d . 1 . . O
O1w 0.4810(2) 0.5434(2) 0.33110(10) 0.0290(10) Uani d D 1 . . O
N1 0.5289(2) 0.6492(2) 0.24880(10) 0.0300(10) Uani d . 1 . . N
N2 0.7394(2) 0.6247(2) 0.30910(10) 0.0290(10) Uani d . 1 . . N
N3 0.7033(2) 0.4772(2) 0.38450(10) 0.0330(10) Uani d . 1 . . N
C1 0.4784(2) 0.8095(2) 0.38680(10) 0.0290(10) Uani d . 1 . . C
C2 0.4993(3) 0.8628(3) 0.42950(10) 0.0450(10) Uani d . 1 . . C
C3 0.5872(3) 0.9663(3) 0.43760(10) 0.0550(10) Uani d . 1 . . C
C4 0.6536(3) 1.0159(3) 0.40330(10) 0.0530(10) Uani d . 1 . . C
C5 0.6309(2) 0.9667(3) 0.36070(10) 0.0460(10) Uani d . 1 . . C
C6 0.5434(2) 0.8630(2) 0.35270(10) 0.0350(10) Uani d . 1 . . C
C7 0.2202(2) 0.6654(2) 0.31290(10) 0.0270(10) Uani d . 1 . . C
C8 0.1465(2) 0.5549(2) 0.29830(10) 0.0350(10) Uani d . 1 . . C
C9 0.0739(2) 0.5575(3) 0.25770(10) 0.0430(10) Uani d . 1 . . C
C10 0.0740(2) 0.6695(3) 0.23070(10) 0.0430(10) Uani d . 1 . . C
C11 0.1446(2) 0.7797(3) 0.24480(10) 0.0370(10) Uani d . 1 . . C
C12 0.2170(2) 0.7780(2) 0.28550(10) 0.0290(10) Uani d . 1 . . C
C13 0.3357(2) 0.4767(2) 0.41090(10) 0.0310(10) Uani d . 1 . . C
C14 0.3269(3) 0.4804(3) 0.45690(10) 0.0610(10) Uani d . 1 . . C
C15 0.3232(4) 0.3644(4) 0.48150(10) 0.0850(10) Uani d . 1 . . C
C16 0.3275(4) 0.2427(3) 0.46080(10) 0.0710(10) Uani d . 1 . . C
C17 0.3372(3) 0.2355(3) 0.41550(10) 0.0530(10) Uani d . 1 . . C
C18 0.3414(2) 0.3516(2) 0.39070(10) 0.0390(10) Uani d . 1 . . C
C19 0.1727(2) 0.8637(2) 0.41200(10) 0.0310(10) Uani d . 1 . . C
C20 0.0938(3) 0.9171(3) 0.44970(10) 0.0420(10) Uani d . 1 . . C
C21 0.4353(2) 0.6382(2) 0.21600(10) 0.0360(10) Uani d . 1 . . C
C22 0.4498(3) 0.6776(2) 0.17220(10) 0.0460(10) Uani d . 1 . . C
C23 0.5664(3) 0.7291(3) 0.16210(10) 0.0500(10) Uani d . 1 . . C
C24 0.6622(3) 0.7427(3) 0.19540(10) 0.0420(10) Uani d . 1 . . C
C25 0.6417(2) 0.7019(2) 0.23870(10) 0.0300(10) Uani d . 1 . . C
C26 0.7404(2) 0.7167(2) 0.27630(10) 0.0310(10) Uani d . 1 . . C
C27 0.8264(2) 0.8232(2) 0.27810(10) 0.0390(10) Uani d . 1 . . C
C28 0.9110(2) 0.8355(3) 0.31510(10) 0.0450(10) Uani d . 1 . . C
C29 0.9094(2) 0.7435(3) 0.34880(10) 0.0420(10) Uani d . 1 . . C
C30 0.8221(2) 0.6387(2) 0.34500(10) 0.0320(10) Uani d . 1 . . C
C31 0.8168(2) 0.5392(2) 0.38130(10) 0.0330(10) Uani d . 1 . . C
C32 0.9223(3) 0.5118(3) 0.41100(10) 0.0440(10) Uani d . 1 . . C
C33 0.9114(3) 0.4189(3) 0.44450(10) 0.0510(10) Uani d . 1 . . C
C34 0.7965(3) 0.3565(3) 0.44790(10) 0.0500(10) Uani d . 1 . . C
C35 0.6949(3) 0.3884(3) 0.41750(10) 0.0430(10) Uani d . 1 . . C
H1w1 0.500(3) 0.582(3) 0.3075(6) 0.060(10) Uiso d D 1 . . H
H1w2 0.552(2) 0.527(3) 0.3456(8) 0.060(10) Uiso d D 1 . . H
H2 0.4535 0.8286 0.4532 0.054 Uiso calc R 1 . . H
H3 0.6013 1.0025 0.4668 0.066 Uiso calc R 1 . . H
H4 0.7153 1.0844 0.4091 0.063 Uiso calc R 1 . . H
H5 0.6746 1.0032 0.3369 0.055 Uiso calc R 1 . . H
H6 0.5284 0.8288 0.3232 0.041 Uiso calc R 1 . . H
H8 0.1464 0.4775 0.3164 0.042 Uiso calc R 1 . . H
H9 0.0239 0.4822 0.2483 0.052 Uiso calc R 1 . . H
H10 0.0257 0.6703 0.2027 0.052 Uiso calc R 1 . . H
H11 0.1436 0.8570 0.2266 0.044 Uiso calc R 1 . . H
H12 0.2652 0.8546 0.2949 0.035 Uiso calc R 1 . . H
H14 0.3235 0.5639 0.4716 0.073 Uiso calc R 1 . . H
H15 0.3177 0.3688 0.5129 0.102 Uiso calc R 1 . . H
H16 0.3238 0.1634 0.4778 0.086 Uiso calc R 1 . . H
H17 0.3409 0.1514 0.4013 0.063 Uiso calc R 1 . . H
H18 0.3484 0.3461 0.3594 0.047 Uiso calc R 1 . . H
H21 0.3551 0.6018 0.2230 0.043 Uiso calc R 1 . . H
H22 0.3809 0.6691 0.1499 0.055 Uiso calc R 1 . . H
H23 0.5800 0.7550 0.1324 0.060 Uiso calc R 1 . . H
H24 0.7426 0.7798 0.1890 0.051 Uiso calc R 1 . . H
H27 0.8263 0.8856 0.2543 0.047 Uiso calc R 1 . . H
H28 0.9705 0.9072 0.3173 0.054 Uiso calc R 1 . . H
H29 0.9674 0.7514 0.3746 0.050 Uiso calc R 1 . . H
H32 1.0015 0.5567 0.4083 0.052 Uiso calc R 1 . . H
H33 0.9829 0.3989 0.4649 0.061 Uiso calc R 1 . . H
H34 0.7863 0.2925 0.4706 0.059 Uiso calc R 1 . . H
H35 0.6148 0.3450 0.4201 0.052 Uiso calc R 1 . . H

loop_
_atom_site_aniso_label
_atom_site_aniso_U_11
_atom_site_aniso_U_22
_atom_site_aniso_U_33
_atom_site_aniso_U_12
_atom_site_aniso_U_13
_atom_site_aniso_U_23
Sn1 0.02413(9) 0.02435(8) 0.02434(9) -0.00214(7) 0.00159(6) 0.00168(7)
F1 0.0560(10) 0.0820(10) 0.0720(10) -0.0150(10) 0.0350(10) -0.0250(10)
F2 0.0750(10) 0.0800(10) 0.0380(10) -0.0050(10) -0.0020(10) -0.0230(10)
F3 0.102(2) 0.0780(10) 0.0720(10) 0.0540(10) 0.0250(10) 0.0040(10)
O1 0.0340(10) 0.0320(10) 0.0360(10) 0.0020(10) 0.0080(10) -0.0010(10)
O2 0.0450(10) 0.0360(10) 0.0400(10) 0.0020(10) 0.0030(10) 0.0030(10)
O1w 0.0240(10) 0.0330(10) 0.0290(10) 0.0000(10) 0.0030(10) 0.0030(10)
N1 0.0310(10) 0.0300(10) 0.0280(10) 0.0020(10) 0.0040(10) -0.0040(10)
N2 0.0240(10) 0.0290(10) 0.0340(10) -0.0010(10) 0.0040(10) -0.0010(10)
N3 0.0330(10) 0.0340(10) 0.0320(10) 0.0020(10) -0.0010(10) 0.0010(10)
C1 0.0250(10) 0.0250(10) 0.0350(10) -0.0020(10) -0.0010(10) 0.0010(10)
C2 0.048(2) 0.049(2) 0.037(2) -0.0100(10) -0.0080(10) 0.0040(10)
C3 0.063(2) 0.048(2) 0.051(2) -0.012(2) -0.017(2) -0.010(2)
C4 0.040(2) 0.035(2) 0.081(2) -0.0130(10) -0.010(2) -0.004(2)
C5 0.035(2) 0.0320(10) 0.072(2) -0.0050(10) 0.0140(10) 0.0020(10)
C6 0.0340(10) 0.0300(10) 0.041(2) -0.0020(10) 0.0070(10) -0.0030(10)
C7 0.0240(10) 0.0280(10) 0.0300(10) 0.0010(10) 0.0030(10) -0.0020(10)
C8 0.0320(10) 0.0310(10) 0.042(2) -0.0010(10) 0.0010(10) -0.0010(10)
C9 0.037(2) 0.045(2) 0.047(2) -0.0030(10) -0.0090(10) -0.0140(10)
C10 0.036(2) 0.059(2) 0.0340(10) 0.0080(10) -0.0080(10) -0.0090(10)
C11 0.0340(10) 0.045(2) 0.0300(10) 0.0080(10) 0.0010(10) 0.0050(10)
C12 0.0260(10) 0.0320(10) 0.0310(10) -0.0010(10) 0.0040(10) 0.0000(10)
C13 0.0270(10) 0.0310(10) 0.0340(10) -0.0020(10) 0.0020(10) 0.0070(10)
C14 0.099(3) 0.043(2) 0.042(2) 0.009(2) 0.018(2) 0.0110(10)
C15 0.147(4) 0.065(3) 0.044(2) 0.005(2) 0.016(2) 0.026(2)
C16 0.101(3) 0.048(2) 0.063(2) -0.013(2) -0.006(2) 0.032(2)
C17 0.060(2) 0.030(2) 0.064(2) -0.0090(10) -0.018(2) 0.0090(10)
C18 0.042(2) 0.0340(10) 0.0390(10) -0.0080(10) -0.0070(10) 0.0060(10)
C19 0.0250(10) 0.037(2) 0.0320(10) -0.0030(10) -0.0030(10) -0.0050(10)
C20 0.044(2) 0.043(2) 0.039(2) 0.0070(10) 0.0030(10) -0.0080(10)
C21 0.0380(10) 0.0320(10) 0.0370(10) 0.0060(10) -0.0030(10) -0.0080(10)
C22 0.066(2) 0.032(2) 0.036(2) 0.0130(10) -0.0150(10) -0.0050(10)
C23 0.077(2) 0.038(2) 0.034(2) 0.003(2) 0.008(2) 0.0090(10)
C24 0.050(2) 0.038(2) 0.040(2) 0.0010(10) 0.0120(10) 0.0100(10)
C25 0.0360(10) 0.0220(10) 0.0330(10) 0.0020(10) 0.0090(10) 0.0000(10)
C26 0.0260(10) 0.0300(10) 0.0360(10) 0.0010(10) 0.0100(10) -0.0010(10)
C27 0.0340(10) 0.0310(10) 0.054(2) -0.0040(10) 0.0160(10) 0.0020(10)
C28 0.0300(10) 0.038(2) 0.068(2) -0.0120(10) 0.0100(10) -0.009(2)
C29 0.0260(10) 0.041(2) 0.057(2) -0.0060(10) -0.0030(10) -0.0100(10)
C30 0.0230(10) 0.0330(10) 0.0400(10) 0.0010(10) 0.0010(10) -0.0050(10)
C31 0.0340(10) 0.0320(10) 0.0310(10) 0.0030(10) -0.0020(10) -0.0090(10)
C32 0.042(2) 0.045(2) 0.042(2) 0.0020(10) -0.0110(10) -0.0100(10)
C33 0.056(2) 0.055(2) 0.039(2) 0.010(2) -0.0180(10) -0.0100(10)
C34 0.071(2) 0.047(2) 0.0300(10) 0.011(2) -0.0030(10) 0.0020(10)
C35 0.050(2) 0.044(2) 0.036(2) 0.0010(10) 0.0040(10) 0.0040(10)

loop_
_atom_type_symbol
_atom_type_description
_atom_type_scat_dispersion_real
_atom_type_scat_dispersion_imag
_atom_type_scat_source
C C 0.0033 0.0016 'International Tables Vol C Tables 4.2.6.8 and 6.1.1.4'
H H 0.0000 0.0000 'International Tables Vol C Tables 4.2.6.8 and 6.1.1.4'
N N 0.0061 0.0033 'International Tables Vol C Tables 4.2.6.8 and 6.1.1.4'
O O 0.0106 0.0060 'International Tables Vol C Tables 4.2.6.8 and 6.1.1.4'
F F 0.0171 0.0103 'International Tables Vol C Tables 4.2.6.8 and 6.1.1.4'
Sn Sn -0.6537 1.4246 'International Tables Vol C Tables 4.2.6.8 and 6.1.1.4'

loop_
_geom_angle_atom_site_label_1
_geom_angle_atom_site_label_2
_geom_angle_atom_site_label_3
_geom_angle
_geom_angle_publ_flag
C1 Sn1 C7 118.50(10) yes
C1 Sn1 C13 123.80(10) yes
C1 Sn1 O1 91.00(10) yes
C1 Sn1 O1w 91.40(10) yes
C7 Sn1 C13 117.30(10) yes
C7 Sn1 O1 98.40(10) yes
C7 Sn1 O1w 85.80(10) yes
C13 Sn1 O1 87.50(10) yes
C13 Sn1 O1w 86.00(10) yes
O1 Sn1 O1w 173.40(10) yes
C19 O1 Sn1 118.2(2) no
C21 N1 C25 118.0(2) no
C30 N2 C26 118.4(2) no
C35 N3 C31 117.8(2) no
C6 C1 C2 118.9(2) no
C6 C1 Sn1 119.7(2) no
C2 C1 Sn1 121.3(2) no
C1 C2 C3 120.2(3) no
C4 C3 C2 119.9(3) no
C5 C4 C3 120.3(2) no
C4 C5 C6 119.7(3) no
C1 C6 C5 120.9(2) no
C12 C7 C8 118.0(2) no
C12 C7 Sn1 121.8(2) no
C8 C7 Sn1 120.1(2) no
C9 C8 C7 120.7(2) no
C10 C9 C8 120.3(2) no
C11 C10 C9 119.8(2) no
C10 C11 C12 120.2(2) no
C11 C12 C7 121.0(2) no
C14 C13 C18 117.5(2) no
C14 C13 Sn1 121.3(2) no
C18 C13 Sn1 121.1(2) no
C15 C14 C13 121.0(3) no
C16 C15 C14 120.3(3) no
C17 C16 C15 120.2(3) no
C16 C17 C18 119.7(3) no
C17 C18 C13 121.3(3) no
O2 C19 O1 129.2(2) no
O2 C19 C20 118.6(2) no
O1 C19 C20 112.2(2) no
F3 C20 F1 108.1(2) no
F3 C20 F2 107.0(2) no
F1 C20 F2 106.0(2) no
F3 C20 C19 112.0(2) no
F1 C20 C19 112.4(2) no
F2 C20 C19 110.9(2) no
N1 C21 C22 123.1(3) no
C23 C22 C21 118.4(3) no
C24 C23 C22 119.1(3) no
C23 C24 C25 119.8(3) no
N1 C25 C24 121.6(2) no
N1 C25 C26 116.0(2) no
C24 C25 C26 122.4(2) no
N2 C26 C27 122.5(2) no
N2 C26 C25 116.5(2) no
C27 C26 C25 121.0(2) no
C28 C27 C26 118.2(2) no
C27 C28 C29 119.7(2) no
C28 C29 C30 119.5(3) no
N2 C30 C29 121.8(2) no
N2 C30 C31 117.7(2) no
C29 C30 C31 120.6(2) no
N3 C31 C32 121.4(2) no
N3 C31 C30 116.4(2) no
C32 C31 C30 122.2(2) no
C33 C32 C31 119.7(3) no
C34 C33 C32 119.0(3) no
C33 C34 C35 118.6(3) no
N3 C35 C34 123.5(3) no
Sn1 O1w H1w1 116(2) no
Sn1 O1w H1w2 112(2) no
H1w1 O1w H1w2 106(3) no
C1 C2 H2 119.9 no
C3 C2 H2 119.9 no
C4 C3 H3 120.0 no
C2 C3 H3 120.0 no
C5 C4 H4 119.8 no
C3 C4 H4 119.8 no
C4 C5 H5 120.1 no
C6 C5 H5 120.1 no
C1 C6 H6 119.6 no
C5 C6 H6 119.6 no
C9 C8 H8 119.7 no
C7 C8 H8 119.7 no
C10 C9 H9 119.9 no
C8 C9 H9 119.9 no
C11 C10 H10 120.1 no
C9 C10 H10 120.1 no
C10 C11 H11 119.9 no
C12 C11 H11 119.9 no
C11 C12 H12 119.5 no
C7 C12 H12 119.5 no
C15 C14 H14 119.5 no
C13 C14 H14 119.5 no
C16 C15 H15 119.9 no
C14 C15 H15 119.9 no
C17 C16 H16 119.9 no
C15 C16 H16 119.9 no
C16 C17 H17 120.2 no
C18 C17 H17 120.2 no
C17 C18 H18 119.4 no
C13 C18 H18 119.4 no
N1 C21 H21 118.5 no
C22 C21 H21 118.5 no
C23 C22 H22 120.8 no
C21 C22 H22 120.8 no
C24 C23 H23 120.4 no
C22 C23 H23 120.4 no
C23 C24 H24 120.1 no
C25 C24 H24 120.1 no
C28 C27 H27 120.9 no
C26 C27 H27 120.9 no
C27 C28 H28 120.2 no
C29 C28 H28 120.2 no
C28 C29 H29 120.3 no
C30 C29 H29 120.3 no
C33 C32 H32 120.1 no
C31 C32 H32 120.1 no
C34 C33 H33 120.5 no
C32 C33 H33 120.5 no
C33 C34 H34 120.7 no
C35 C34 H34 120.7 no
N3 C35 H35 118.2 no
C34 C35 H35 118.2 no

loop_
_geom_bond_atom_site_label_1
_geom_bond_atom_site_label_2
_geom_bond_site_symmetry_2
_geom_bond_distance
_geom_bond_publ_flag
Sn1 C1 . 2.130(2) yes
Sn1 C7 . 2.126(2) yes
Sn1 C13 . 2.126(2) yes
Sn1 O1 . 2.221(2) yes
Sn1 O1w . 2.274(2) yes
F1 C20 . 1.330(3) no
F2 C20 . 1.331(3) no
F3 C20 . 1.321(3) no
O1 C19 . 1.276(3) no
O2 C19 . 1.211(3) no
N1 C21 . 1.337(3) no
N1 C25 . 1.345(3) no
N2 C30 . 1.336(3) no
N2 C26 . 1.352(3) no
N3 C35 . 1.341(3) no
N3 C31 . 1.347(3) no
C1 C6 . 1.379(3) no
C1 C2 . 1.393(4) no
C2 C3 . 1.397(4) no
C3 C4 . 1.376(4) no
C4 C5 . 1.374(4) no
C5 C6 . 1.394(3) no
C7 C12 . 1.398(3) no
C7 C8 . 1.402(3) no
C8 C9 . 1.387(3) no
C9 C10 . 1.386(4) no
C10 C11 . 1.378(4) no
C11 C12 . 1.387(3) no
C13 C14 . 1.391(4) no
C13 C18 . 1.399(3) no
C14 C15 . 1.383(4) no
C15 C16 . 1.374(5) no
C16 C17 . 1.372(4) no
C17 C18 . 1.387(4) no
C19 C20 . 1.546(3) no
C21 C22 . 1.392(4) no
C22 C23 . 1.376(4) no
C23 C24 . 1.366(4) no
C24 C25 . 1.394(3) no
C25 C26 . 1.478(3) no
C26 C27 . 1.395(3) no
C27 C28 . 1.372(4) no
C28 C29 . 1.373(4) no
C29 C30 . 1.391(3) no
C30 C31 . 1.486(3) no
C31 C32 . 1.391(3) no
C32 C33 . 1.384(4) no
C33 C34 . 1.363(4) no
C34 C35 . 1.384(4) no
O1w H1w1 . 0.840(10) no
O1w H1w2 . 0.840(10) no
C2 H2 . 0.95 no
C3 H3 . 0.95 no
C4 H4 . 0.95 no
C5 H5 . 0.95 no
C6 H6 . 0.95 no
C8 H8 . 0.95 no
C9 H9 . 0.95 no
C10 H10 . 0.95 no
C11 H11 . 0.95 no
C12 H12 . 0.95 no
C14 H14 . 0.95 no
C15 H15 . 0.95 no
C16 H16 . 0.95 no
C17 H17 . 0.95 no
C18 H18 . 0.95 no
C21 H21 . 0.95 no
C22 H22 . 0.95 no
C23 H23 . 0.95 no
C24 H24 . 0.95 no
C27 H27 . 0.95 no
C28 H28 . 0.95 no
C29 H29 . 0.95 no
C32 H32 . 0.95 no
C33 H33 . 0.95 no
C34 H34 . 0.95 no
C35 H35 . 0.95 no

loop_
_geom_hbond_atom_site_label_D
_geom_hbond_atom_site_label_H
_geom_hbond_atom_site_label_A
_geom_hbond_distance_DH
_geom_hbond_distance_HA
_geom_hbond_distance_DA
_geom_hbond_angle_DHA
_geom_hbond_publ_flag
O1w H1w1 N1 0.840(10) 1.930(10) 2.771(3) 171(3) n
O1w H1w2 N3 0.840(10) 1.960(10) 2.797(3) 173(3) n

loop_
_geom_torsion_atom_site_label_1
_geom_torsion_atom_site_label_2
_geom_torsion_atom_site_label_3
_geom_torsion_atom_site_label_4
_geom_torsion
_geom_torsion_publ_flag
C7 Sn1 O1 C19 -61.9(2) no
C13 Sn1 O1 C19 -179.1(2) no
C1 Sn1 O1 C19 57.1(2) no
C7 Sn1 C1 C6 -39.5(2) no
C13 Sn1 C1 C6 132.7(2) no
O1 Sn1 C1 C6 -139.6(2) no
O1w Sn1 C1 C6 46.5(2) no
C7 Sn1 C1 C2 137.5(2) no
C13 Sn1 C1 C2 -50.3(2) no
O1 Sn1 C1 C2 37.4(2) no
O1w Sn1 C1 C2 -136.5(2) no
C6 C1 C2 C3 -1.7(4) no
Sn1 C1 C2 C3 -178.7(2) no
C1 C2 C3 C4 0.0(4) no
C2 C3 C4 C5 2.0(4) no
C3 C4 C5 C6 -2.2(4) no
C2 C1 C6 C5 1.5(4) no
Sn1 C1 C6 C5 178.5(2) no
C4 C5 C6 C1 0.5(4) no
C13 Sn1 C7 C12 179.8(2) no
C1 Sn1 C7 C12 -7.5(2) no
O1 Sn1 C7 C12 88.2(2) no
O1w Sn1 C7 C12 -96.9(2) no
C13 Sn1 C7 C8 -4.5(2) no
C1 Sn1 C7 C8 168.2(2) no
O1 Sn1 C7 C8 -96.1(2) no
O1w Sn1 C7 C8 78.8(2) no
C12 C7 C8 C9 0.6(3) no
Sn1 C7 C8 C9 -175.2(2) no
C7 C8 C9 C10 0.5(4) no
C8 C9 C10 C11 -1.3(4) no
C9 C10 C11 C12 1.1(4) no
C10 C11 C12 C7 0.0(4) no
C8 C7 C12 C11 -0.9(3) no
Sn1 C7 C12 C11 174.9(2) no
C7 Sn1 C13 C14 -133.3(2) no
C1 Sn1 C13 C14 54.5(3) no
O1 Sn1 C13 C14 -35.1(2) no
O1w Sn1 C13 C14 143.5(2) no
C7 Sn1 C13 C18 47.4(2) no
C1 Sn1 C13 C18 -124.8(2) no
O1 Sn1 C13 C18 145.6(2) no
O1w Sn1 C13 C18 -35.7(2) no
C18 C13 C14 C15 -0.4(5) no
Sn1 C13 C14 C15 -179.8(3) no
C13 C14 C15 C16 -0.3(6) no
C14 C15 C16 C17 0.8(6) no
C15 C16 C17 C18 -0.6(5) no
C16 C17 C18 C13 -0.2(4) no
C14 C13 C18 C17 0.7(4) no
Sn1 C13 C18 C17 -180.0(2) no
Sn1 O1 C19 O2 6.4(3) no
Sn1 O1 C19 C20 -173.50(10) no
O2 C19 C20 F3 13.2(3) no
O1 C19 C20 F3 -167.0(2) no
O2 C19 C20 F1 135.1(2) no
O1 C19 C20 F1 -45.0(3) no
O2 C19 C20 F2 -106.4(3) no
O1 C19 C20 F2 73.5(3) no
C25 N1 C21 C22 0.6(3) no
N1 C21 C22 C23 0.6(4) no
C21 C22 C23 C24 -1.5(4) no
C22 C23 C24 C25 1.3(4) no
C21 N1 C25 C24 -0.8(3) no
C21 N1 C25 C26 177.8(2) no
C23 C24 C25 N1 -0.1(4) no
C23 C24 C25 C26 -178.6(2) no
C30 N2 C26 C27 1.6(3) no
C30 N2 C26 C25 -176.1(2) no
N1 C25 C26 N2 31.8(3) no
C24 C25 C26 N2 -149.6(2) no
N1 C25 C26 C27 -145.9(2) no
C24 C25 C26 C27 32.7(3) no
N2 C26 C27 C28 -1.2(4) no
C25 C26 C27 C28 176.4(2) no
C26 C27 C28 C29 0.3(4) no
C27 C28 C29 C30 0.2(4) no
C26 N2 C30 C29 -1.0(3) no
C26 N2 C30 C31 178.1(2) no
C28 C29 C30 N2 0.1(4) no
C28 C29 C30 C31 -178.9(2) no
C35 N3 C31 C32 0.4(4) no
C35 N3 C31 C30 -178.9(2) no
N2 C30 C31 N3 -25.5(3) no
C29 C30 C31 N3 153.6(2) no
N2 C30 C31 C32 155.2(2) no
C29 C30 C31 C32 -25.7(4) no
N3 C31 C32 C33 0.2(4) no
C30 C31 C32 C33 179.4(2) no
C31 C32 C33 C34 -0.4(4) no
C32 C33 C34 C35 0.2(4) no
C31 N3 C35 C34 -0.7(4) no
C33 C34 C35 N3 0.4(4) no
